data_7246695
loop_
_publ_author_name
'Das, Jayanta'
'Ta, Sabyasachi'
'Salam, Noor'
'Das, Sudipta'
'Ghosh, Subhasis'
'Das, Debasis'

_publ_section_title
;
 Polymeric copper(ii) and dimeric oxovanadium(v) complexes of amide--imine
 conjugate: bilirubin recognition and green catalysis
;
_journal_issue 19
_journal_name_full 'RSC Advances'
_journal_page_first 13195
_journal_page_last 13205
_journal_paper_doi 10.1039/D3RA00702B
_journal_volume 13
_journal_year 2023
_chemical_formula_moiety 'C19 H23 N3 O2'
_chemical_formula_sum 'C19 H23 N3 O2'
_chemical_formula_weight 325.40
_space_group_crystal_system triclinic
_space_group_IT_number 2
_space_group_name_Hall '-P 1'
_space_group_name_H-M_alt 'P -1'
_atom_sites_solution_hydrogens mixed
_audit_creation_method SHELXL-2013
_audit_update_record
;
2018-04-17 deposited with the CCDC.	2023-04-13 downloaded from the CCDC.
;
_cell_angle_alpha 94.283(5)
_cell_angle_beta 99.404(4)
_cell_angle_gamma 102.695(4)
_cell_formula_units_Z 4
_cell_length_a 9.8512(6)
_cell_length_b 11.5664(8)
_cell_length_c 15.7394(10)
_cell_measurement_reflns_used 1968
_cell_measurement_temperature 100(2)
_cell_measurement_theta_max 22.57
_cell_measurement_theta_min 2.31
_cell_volume 1714.6(2)
_computing_cell_refinement 'BRUKER APEX2'
_computing_data_collection 'BRUKER APEX2'
_computing_structure_refinement 'SHELXL-2013 (Sheldrick, 2013)'
_computing_structure_solution 'SHELXS-2013 (Sheldrick, 2013)'
_diffrn_ambient_temperature 100(2)
_diffrn_measured_fraction_theta_full 1.000
_diffrn_measured_fraction_theta_max 1.000
_diffrn_measurement_device_type 'Bruker Kappa APEXII CCD'
_diffrn_measurement_method 'omega and phi scans'
_diffrn_radiation_type MoK\a
_diffrn_radiation_wavelength 0.71073
_diffrn_reflns_av_R_equivalents 0.0767
_diffrn_reflns_av_unetI/netI 0.0629
_diffrn_reflns_Laue_measured_fraction_full 1.000
_diffrn_reflns_Laue_measured_fraction_max 1.000
_diffrn_reflns_limit_h_max 13
_diffrn_reflns_limit_h_min -13
_diffrn_reflns_limit_k_max 15
_diffrn_reflns_limit_k_min -15
_diffrn_reflns_limit_l_max 20
_diffrn_reflns_limit_l_min -20
_diffrn_reflns_number 48605
_diffrn_reflns_point_group_measured_fraction_full 1.000
_diffrn_reflns_point_group_measured_fraction_max 1.000
_diffrn_reflns_theta_full 25.242
_diffrn_reflns_theta_max 28.282
_diffrn_reflns_theta_min 1.817
_exptl_absorpt_coefficient_mu 0.083
_exptl_absorpt_correction_T_max 0.9866
_exptl_absorpt_correction_T_min 0.9195
_exptl_absorpt_correction_type multi-scan
_exptl_absorpt_process_details 'SADABS-2014/5 (Bruker, 2014)'
_exptl_crystal_colour orange
_exptl_crystal_density_diffrn 1.261
_exptl_crystal_description prism
_exptl_crystal_F_000 696
_exptl_crystal_size_max 0.360
_exptl_crystal_size_mid 0.160
_exptl_crystal_size_min 0.100
_refine_diff_density_max 0.476
_refine_diff_density_min -0.314
_refine_diff_density_rms 0.056
_refine_ls_extinction_coef 0.0059(9)
_refine_ls_extinction_expression Fc^*^=kFc[1+0.001xFc^2^\l^3^/sin(2\q)]^-1/4^
_refine_ls_extinction_method SHELXL
_refine_ls_goodness_of_fit_ref 1.042
_refine_ls_hydrogen_treatment mixed
_refine_ls_matrix_type full
_refine_ls_number_parameters 448
_refine_ls_number_reflns 8498
_refine_ls_number_restraints 0
_refine_ls_restrained_S_all 1.042
_refine_ls_R_factor_all 0.0977
_refine_ls_R_factor_gt 0.0525
_refine_ls_shift/su_max 0.000
_refine_ls_shift/su_mean 0.000
_refine_ls_structure_factor_coef Fsqd
_refine_ls_weighting_details 'w=1/[\s^2^(Fo^2^)+(0.0515P)^2^+0.3166P] where P=(Fo^2^+2Fc^2^)/3'
_refine_ls_weighting_scheme calc
_refine_ls_wR_factor_gt 0.1113
_refine_ls_wR_factor_ref 0.1337
_reflns_Friedel_coverage 0.000
_reflns_number_gt 5290
_reflns_number_total 8498
_reflns_threshold_expression 'I > 2\s(I)'
_cod_data_source_file d3ra00702b2.cif
_cod_data_source_block shelx
_cod_database_code 7246695
_shelx_space_group_comment
;
The symmetry employed for this shelxl refinement is uniquely defined
by the following loop, which should always be used as a source of
symmetry information in preference to the above space-group names.
They are only intended as comments.
;
_shelx_estimated_absorpt_t_min 0.971
_shelx_estimated_absorpt_t_max 0.992
_shelxl_version_number 2013-4

loop_
_space_group_symop_operation_xyz
'x, y, z'
'-x, -y, -z'

loop_
_atom_site_label
_atom_site_type_symbol
_atom_site_fract_x
_atom_site_fract_y
_atom_site_fract_z
_atom_site_U_iso_or_equiv
_atom_site_adp_type
_atom_site_occupancy
_atom_site_site_symmetry_order
_atom_site_calc_flag
_atom_site_refinement_flags_posn
_atom_site_refinement_flags_adp
_atom_site_refinement_flags_occupancy
_atom_site_disorder_assembly
_atom_site_disorder_group
H12A H 0.709(3) 0.483(2) 0.0814(17) 0.069(8) Uiso 1 1 d . . . . .
H12B H 0.217(3) 0.305(2) 0.1949(17) 0.076(9) Uiso 1 1 d . . . . .
C101 C 0.53674(17) 0.08564(15) -0.08599(10) 0.0185(4) Uani 1 1 d . . . . .
C102 C 0.39135(18) 0.04083(16) -0.11431(11) 0.0234(4) Uani 1 1 d . . . . .
H102 H 0.3273 0.0870 -0.1010 0.028 Uiso 1 1 calc R U . . .
C103 C 0.34011(19) -0.07036(16) -0.16159(11) 0.0239(4) Uani 1 1 d . . . . .
H103 H 0.2408 -0.1000 -0.1795 0.029 Uiso 1 1 calc R U . . .
C104 C 0.43051(19) -0.13979(15) -0.18357(10) 0.0213(4) Uani 1 1 d . . . . .
C4A C 0.3721(2) -0.26008(16) -0.23587(12) 0.0291(4) Uani 1 1 d . . . . .
H4A1 H 0.4504 -0.2957 -0.2461 0.044 Uiso 1 1 calc R U . . .
H4A2 H 0.3168 -0.2507 -0.2916 0.044 Uiso 1 1 calc R U . . .
H4A3 H 0.3111 -0.3121 -0.2040 0.044 Uiso 1 1 calc R U . . .
C105 C 0.57491(19) -0.09523(16) -0.15492(11) 0.0240(4) Uani 1 1 d . . . . .
H105 H 0.6389 -0.1412 -0.1687 0.029 Uiso 1 1 calc R U . . .
C106 C 0.62724(18) 0.01551(16) -0.10640(11) 0.0222(4) Uani 1 1 d . . . . .
H106 H 0.7264 0.0438 -0.0869 0.027 Uiso 1 1 calc R U . . .
C107 C 0.59915(17) 0.20395(15) -0.03378(10) 0.0194(4) Uani 1 1 d . . . . .
O11 O 0.72818(12) 0.24897(11) -0.01781(8) 0.0253(3) Uani 1 1 d . . . . .
N11 N 0.50650(14) 0.25949(12) -0.00396(9) 0.0190(3) Uani 1 1 d . . . . .
H11 H 0.4150 0.2269 -0.0165 0.023 Uiso 1 1 calc R U . . .
N12 N 0.55677(15) 0.36786(12) 0.04641(8) 0.0197(3) Uani 1 1 d . . . . .
C108 C 0.46643(18) 0.41376(15) 0.07900(10) 0.0201(4) Uani 1 1 d . . . . .
H108 H 0.3691 0.3737 0.0667 0.024 Uiso 1 1 calc R U . . .
C109 C 0.51199(17) 0.52552(15) 0.13410(10) 0.0185(4) Uani 1 1 d . . . . .
C110 C 0.65426(17) 0.59003(15) 0.15305(10) 0.0191(4) Uani 1 1 d . . . . .
O12 O 0.75524(12) 0.55218(12) 0.11631(8) 0.0242(3) Uani 1 1 d . . . . .
C111 C 0.69665(18) 0.69400(16) 0.20949(10) 0.0209(4) Uani 1 1 d . . . . .
H111 H 0.7941 0.7338 0.2230 0.025 Uiso 1 1 calc R U . . .
C112 C 0.59846(18) 0.74209(15) 0.24732(10) 0.0202(4) Uani 1 1 d . . . . .
C113 C 0.45454(18) 0.67934(15) 0.22592(11) 0.0212(4) Uani 1 1 d . . . . .
H113 H 0.3850 0.7097 0.2497 0.025 Uiso 1 1 calc R U . . .
C114 C 0.41491(18) 0.57491(15) 0.17100(11) 0.0209(4) Uani 1 1 d . . . . .
H114 H 0.3176 0.5347 0.1576 0.025 Uiso 1 1 calc R U . . .
N13 N 0.63925(15) 0.84712(13) 0.30196(9) 0.0231(3) Uani 1 1 d . . . . .
C115 C 0.5366(2) 0.89798(17) 0.33875(12) 0.0270(4) Uani 1 1 d . . . . .
H11A H 0.4511 0.8890 0.2936 0.032 Uiso 1 1 calc R U . . .
H11B H 0.5771 0.9844 0.3557 0.032 Uiso 1 1 calc R U . . .
C116 C 0.4930(2) 0.8413(2) 0.41734(12) 0.0380(5) Uani 1 1 d . . . . .
H11C H 0.4482 0.7565 0.4005 0.057 Uiso 1 1 calc R U . . .
H11D H 0.4258 0.8813 0.4396 0.057 Uiso 1 1 calc R U . . .
H11E H 0.5769 0.8498 0.4625 0.057 Uiso 1 1 calc R U . . .
C117 C 0.78760(18) 0.91185(16) 0.32433(12) 0.0264(4) Uani 1 1 d . . . . .
H11F H 0.7921 0.9977 0.3381 0.032 Uiso 1 1 calc R U . . .
H11G H 0.8327 0.9033 0.2732 0.032 Uiso 1 1 calc R U . . .
C118 C 0.8714(2) 0.8696(2) 0.40048(13) 0.0380(5) Uani 1 1 d . . . . .
H11H H 0.8289 0.8795 0.4519 0.057 Uiso 1 1 calc R U . . .
H11I H 0.9694 0.9168 0.4119 0.057 Uiso 1 1 calc R U . . .
H11J H 0.8699 0.7852 0.3869 0.057 Uiso 1 1 calc R U . . .
C201 C 0.00930(17) 0.13678(15) -0.10807(11) 0.0202(4) Uani 1 1 d . . . . .
C202 C -0.06519(17) 0.19444(16) -0.16706(11) 0.0218(4) Uani 1 1 d . . . . .
H202 H -0.0665 0.2755 -0.1531 0.026 Uiso 1 1 calc R U . . .
C203 C -0.13768(18) 0.13336(17) -0.24655(11) 0.0247(4) Uani 1 1 d . . . . .
H203 H -0.1860 0.1740 -0.2873 0.030 Uiso 1 1 calc R U . . .
C204 C -0.14090(19) 0.01365(17) -0.26767(11) 0.0258(4) Uani 1 1 d . . . . .
C4B C -0.2278(2) -0.05566(18) -0.35127(12) 0.0348(5) Uani 1 1 d . . . . .
H4B1 H -0.3234 -0.0916 -0.3422 0.052 Uiso 1 1 calc R U . . .
H4B2 H -0.1830 -0.1186 -0.3697 0.052 Uiso 1 1 calc R U . . .
H4B3 H -0.2334 -0.0017 -0.3962 0.052 Uiso 1 1 calc R U . . .
C205 C -0.06433(18) -0.04264(16) -0.20836(11) 0.0250(4) Uani 1 1 d . . . . .
H205 H -0.0638 -0.1239 -0.2221 0.030 Uiso 1 1 calc R U . . .
C206 C 0.01099(18) 0.01817(16) -0.12973(11) 0.0219(4) Uani 1 1 d . . . . .
H206 H 0.0640 -0.0211 -0.0904 0.026 Uiso 1 1 calc R U . . .
C207 C 0.08922(17) 0.19601(15) -0.02132(11) 0.0195(4) Uani 1 1 d . . . . .
O21 O 0.20690(12) 0.18213(11) 0.00887(8) 0.0241(3) Uani 1 1 d . . . . .
N21 N 0.02038(15) 0.26286(13) 0.02213(9) 0.0213(3) Uani 1 1 d . . . . .
H21 H -0.0625 0.2734 -0.0020 0.026 Uiso 1 1 calc R U . . .
N22 N 0.08352(15) 0.31421(13) 0.10542(9) 0.0211(3) Uani 1 1 d . . . . .
C208 C 0.01890(18) 0.38172(15) 0.14365(11) 0.0210(4) Uani 1 1 d . . . . .
H208 H -0.0662 0.3966 0.1136 0.025 Uiso 1 1 calc R U . . .
C209 C 0.07463(17) 0.43521(15) 0.23198(11) 0.0198(4) Uani 1 1 d . . . . .
C210 C 0.19276(17) 0.40838(15) 0.28343(11) 0.0199(4) Uani 1 1 d . . . . .
O22 O 0.26302(13) 0.33124(11) 0.25199(8) 0.0239(3) Uani 1 1 d . . . . .
C211 C 0.24030(18) 0.45940(16) 0.36844(11) 0.0223(4) Uani 1 1 d . . . . .
H211 H 0.3187 0.4385 0.4020 0.027 Uiso 1 1 calc R U . . .
C212 C 0.17536(18) 0.54110(16) 0.40596(11) 0.0239(4) Uani 1 1 d . . . . .
C213 C 0.05944(18) 0.57018(17) 0.35395(11) 0.0251(4) Uani 1 1 d . . . . .
H213 H 0.0148 0.6271 0.3771 0.030 Uiso 1 1 calc R U . . .
C214 C 0.01030(18) 0.51726(16) 0.27024(11) 0.0228(4) Uani 1 1 d . . . . .
H214 H -0.0696 0.5368 0.2373 0.027 Uiso 1 1 calc R U . . .
N23 N 0.22167(17) 0.59058(16) 0.49048(10) 0.0339(4) Uani 1 1 d . . . . .
C215 C 0.1344(2) 0.6507(2) 0.53578(14) 0.0238(7) Uiso 0.823(5) 1 d . . P A 1
H21A H 0.1482 0.6355 0.5973 0.029 Uiso 0.823(5) 1 calc R U P A 1
H21B H 0.0334 0.6176 0.5098 0.029 Uiso 0.823(5) 1 calc R U P A 1
C216 C 0.1718(3) 0.7843(2) 0.53083(16) 0.0325(7) Uiso 0.823(5) 1 d . . P A 1
H21C H 0.2713 0.8174 0.5576 0.049 Uiso 0.823(5) 1 calc R U P A 1
H21D H 0.1113 0.8222 0.5617 0.049 Uiso 0.823(5) 1 calc R U P A 1
H21E H 0.1568 0.7996 0.4700 0.049 Uiso 0.823(5) 1 calc R U P A 1
C15' C 0.1959(12) 0.7284(11) 0.5177(7) 0.030(3) Uiso 0.177(5) 1 d . . P A 2
H15A H 0.2785 0.7778 0.5591 0.036 Uiso 0.177(5) 1 calc R U P A 2
H15B H 0.1795 0.7702 0.4656 0.036 Uiso 0.177(5) 1 calc R U P A 2
C16' C 0.0685(13) 0.7038(11) 0.5581(8) 0.036(4) Uiso 0.177(5) 1 d . . P A 2
H16A H -0.0122 0.6564 0.5155 0.054 Uiso 0.177(5) 1 calc R U P A 2
H16B H 0.0475 0.7793 0.5777 0.054 Uiso 0.177(5) 1 calc R U P A 2
H16C H 0.0857 0.6594 0.6078 0.054 Uiso 0.177(5) 1 calc R U P A 2
C217 C 0.35405(19) 0.57810(18) 0.54210(11) 0.0278(4) Uani 1 1 d . . . . .
H21F H 0.3965 0.6519 0.5824 0.033 Uiso 1 1 calc R U . . .
H21G H 0.4211 0.5691 0.5030 0.033 Uiso 1 1 calc R U . . .
C218 C 0.3344(2) 0.4723(2) 0.59404(13) 0.0383(5) Uani 1 1 d . . . . .
H21H H 0.2670 0.4799 0.6323 0.058 Uiso 1 1 calc R U . . .
H21I H 0.4256 0.4702 0.6290 0.058 Uiso 1 1 calc R U . . .
H21J H 0.2980 0.3984 0.5544 0.058 Uiso 1 1 calc R U . . .

loop_
_atom_site_aniso_label
_atom_site_aniso_U_11
_atom_site_aniso_U_22
_atom_site_aniso_U_33
_atom_site_aniso_U_23
_atom_site_aniso_U_13
_atom_site_aniso_U_12
C101 0.0161(8) 0.0228(9) 0.0177(8) 0.0044(7) 0.0042(7) 0.0054(7)
C102 0.0191(9) 0.0265(10) 0.0254(9) 0.0009(8) 0.0037(7) 0.0081(8)
C103 0.0179(9) 0.0282(10) 0.0234(9) 0.0004(8) -0.0003(7) 0.0046(8)
C104 0.0258(10) 0.0226(9) 0.0163(8) 0.0037(7) 0.0033(7) 0.0072(8)
C4A 0.0318(11) 0.0285(10) 0.0256(10) -0.0003(8) -0.0014(8) 0.0103(9)
C105 0.0234(10) 0.0268(10) 0.0259(9) 0.0054(8) 0.0085(8) 0.0114(8)
C106 0.0163(9) 0.0260(10) 0.0248(9) 0.0061(7) 0.0035(7) 0.0054(7)
C107 0.0167(9) 0.0251(9) 0.0180(8) 0.0053(7) 0.0029(7) 0.0076(7)
O11 0.0144(6) 0.0303(7) 0.0300(7) 0.0012(5) 0.0026(5) 0.0043(5)
N11 0.0141(7) 0.0217(8) 0.0191(7) -0.0006(6) 0.0008(6) 0.0022(6)
N12 0.0195(8) 0.0224(8) 0.0158(7) 0.0007(6) 0.0017(6) 0.0038(6)
C108 0.0165(8) 0.0243(9) 0.0193(9) 0.0046(7) 0.0024(7) 0.0041(7)
C109 0.0172(9) 0.0214(9) 0.0168(8) 0.0033(7) 0.0027(7) 0.0043(7)
C110 0.0160(8) 0.0266(10) 0.0159(8) 0.0038(7) 0.0036(7) 0.0071(7)
O12 0.0152(6) 0.0317(8) 0.0252(7) -0.0020(6) 0.0047(5) 0.0052(6)
C111 0.0139(8) 0.0266(10) 0.0202(9) 0.0024(7) 0.0021(7) 0.0014(7)
C112 0.0211(9) 0.0226(9) 0.0165(8) 0.0049(7) 0.0026(7) 0.0037(7)
C113 0.0176(9) 0.0267(10) 0.0206(9) 0.0024(7) 0.0051(7) 0.0068(7)
C114 0.0141(8) 0.0254(10) 0.0221(9) 0.0042(7) 0.0025(7) 0.0027(7)
N13 0.0192(8) 0.0245(8) 0.0237(8) -0.0012(6) 0.0050(6) 0.0017(6)
C115 0.0251(10) 0.0261(10) 0.0280(10) -0.0043(8) 0.0058(8) 0.0041(8)
C116 0.0301(11) 0.0569(14) 0.0280(11) -0.0012(10) 0.0098(9) 0.0110(10)
C117 0.0226(10) 0.0244(10) 0.0282(10) -0.0035(8) 0.0036(8) 0.0002(8)
C118 0.0248(11) 0.0538(14) 0.0308(11) 0.0008(10) 0.0008(9) 0.0043(10)
C201 0.0133(8) 0.0246(9) 0.0214(9) 0.0007(7) 0.0061(7) 0.0005(7)
C202 0.0170(9) 0.0236(10) 0.0243(9) 0.0006(7) 0.0051(7) 0.0039(7)
C203 0.0204(9) 0.0334(11) 0.0205(9) 0.0034(8) 0.0055(7) 0.0053(8)
C204 0.0196(9) 0.0331(11) 0.0214(9) -0.0019(8) 0.0056(7) -0.0001(8)
C4B 0.0329(11) 0.0411(12) 0.0249(10) -0.0037(9) 0.0007(9) 0.0029(10)
C205 0.0218(9) 0.0237(10) 0.0281(10) -0.0015(8) 0.0076(8) 0.0014(8)
C206 0.0161(9) 0.0262(10) 0.0236(9) 0.0030(7) 0.0055(7) 0.0036(7)
C207 0.0153(9) 0.0216(9) 0.0210(9) 0.0023(7) 0.0049(7) 0.0018(7)
O21 0.0150(6) 0.0302(7) 0.0260(7) 0.0005(5) 0.0019(5) 0.0054(5)
N21 0.0154(7) 0.0293(8) 0.0180(7) -0.0023(6) -0.0007(6) 0.0071(6)
N22 0.0181(7) 0.0231(8) 0.0198(7) -0.0027(6) 0.0014(6) 0.0036(6)
C208 0.0170(9) 0.0253(9) 0.0211(9) 0.0022(7) 0.0033(7) 0.0057(7)
C209 0.0167(9) 0.0224(9) 0.0200(9) 0.0005(7) 0.0039(7) 0.0041(7)
C210 0.0157(8) 0.0205(9) 0.0246(9) 0.0027(7) 0.0066(7) 0.0041(7)
O22 0.0199(6) 0.0256(7) 0.0263(7) -0.0012(5) 0.0020(6) 0.0083(5)
C211 0.0188(9) 0.0279(10) 0.0205(9) 0.0046(7) 0.0022(7) 0.0069(8)
C212 0.0210(9) 0.0328(11) 0.0181(9) 0.0006(8) 0.0032(7) 0.0078(8)
C213 0.0220(9) 0.0331(11) 0.0218(9) -0.0020(8) 0.0039(8) 0.0119(8)
C214 0.0189(9) 0.0292(10) 0.0211(9) 0.0037(7) 0.0030(7) 0.0078(8)
N23 0.0312(9) 0.0524(11) 0.0207(8) -0.0066(7) -0.0011(7) 0.0236(8)
C217 0.0215(10) 0.0396(12) 0.0212(9) -0.0010(8) -0.0002(8) 0.0097(8)
C218 0.0293(11) 0.0534(14) 0.0333(11) 0.0088(10) 0.0077(9) 0.0094(10)

loop_
_atom_type_symbol
_atom_type_description
_atom_type_scat_dispersion_real
_atom_type_scat_dispersion_imag
_atom_type_scat_source
C C 0.0033 0.0016 'International Tables Vol C Tables 4.2.6.8 and 6.1.1.4'
H H 0.0000 0.0000 'International Tables Vol C Tables 4.2.6.8 and 6.1.1.4'
N N 0.0061 0.0033 'International Tables Vol C Tables 4.2.6.8 and 6.1.1.4'
O O 0.0106 0.0060 'International Tables Vol C Tables 4.2.6.8 and 6.1.1.4'

loop_
_geom_angle_atom_site_label_1
_geom_angle_atom_site_label_2
_geom_angle_atom_site_label_3
_geom_angle
_geom_angle_site_symmetry_1
_geom_angle_site_symmetry_3
_geom_angle_publ_flag
C106 C101 C102 118.22(16) . . ?
C106 C101 C107 118.54(15) . . ?
C102 C101 C107 123.23(15) . . ?
C103 C102 C101 120.38(16) . . ?
C103 C102 H102 119.8 . . ?
C101 C102 H102 119.8 . . ?
C102 C103 C104 121.55(16) . . ?
C102 C103 H103 119.2 . . ?
C104 C103 H103 119.2 . . ?
C105 C104 C103 117.89(16) . . ?
C105 C104 C4A 121.59(16) . . ?
C103 C104 C4A 120.51(16) . . ?
C104 C4A H4A1 109.5 . . ?
C104 C4A H4A2 109.5 . . ?
H4A1 C4A H4A2 109.5 . . ?
C104 C4A H4A3 109.5 . . ?
H4A1 C4A H4A3 109.5 . . ?
H4A2 C4A H4A3 109.5 . . ?
C106 C105 C104 120.98(17) . . ?
C106 C105 H105 119.5 . . ?
C104 C105 H105 119.5 . . ?
C105 C106 C101 120.95(16) . . ?
C105 C106 H106 119.5 . . ?
C101 C106 H106 119.5 . . ?
O11 C107 N11 121.49(16) . . ?
O11 C107 C101 122.57(15) . . ?
N11 C107 C101 115.93(14) . . ?
C107 N11 N12 119.18(14) . . ?
C107 N11 H11 120.4 . . ?
N12 N11 H11 120.4 . . ?
C108 N12 N11 117.34(14) . . ?
N12 C108 C109 120.38(15) . . ?
N12 C108 H108 119.8 . . ?
C109 C108 H108 119.8 . . ?
C114 C109 C110 116.98(16) . . ?
C114 C109 C108 120.73(15) . . ?
C110 C109 C108 122.29(15) . . ?
O12 C110 C111 117.57(15) . . ?
O12 C110 C109 121.17(15) . . ?
C111 C110 C109 121.25(16) . . ?
C110 O12 H12A 106.0(16) . . ?
C110 C111 C112 121.28(15) . . ?
C110 C111 H111 119.4 . . ?
C112 C111 H111 119.4 . . ?
N13 C112 C111 121.68(15) . . ?
N13 C112 C113 120.87(16) . . ?
C111 C112 C113 117.44(16) . . ?
C114 C113 C112 120.40(16) . . ?
C114 C113 H113 119.8 . . ?
C112 C113 H113 119.8 . . ?
C113 C114 C109 122.57(16) . . ?
C113 C114 H114 118.7 . . ?
C109 C114 H114 118.7 . . ?
C112 N13 C115 121.33(14) . . ?
C112 N13 C117 121.00(15) . . ?
C115 N13 C117 117.67(14) . . ?
N13 C115 C116 113.91(16) . . ?
N13 C115 H11A 108.8 . . ?
C116 C115 H11A 108.8 . . ?
N13 C115 H11B 108.8 . . ?
C116 C115 H11B 108.8 . . ?
H11A C115 H11B 107.7 . . ?
C115 C116 H11C 109.5 . . ?
C115 C116 H11D 109.5 . . ?
H11C C116 H11D 109.5 . . ?
C115 C116 H11E 109.5 . . ?
H11C C116 H11E 109.5 . . ?
H11D C116 H11E 109.5 . . ?
N13 C117 C118 113.87(15) . . ?
N13 C117 H11F 108.8 . . ?
C118 C117 H11F 108.8 . . ?
N13 C117 H11G 108.8 . . ?
C118 C117 H11G 108.8 . . ?
H11F C117 H11G 107.7 . . ?
C117 C118 H11H 109.5 . . ?
C117 C118 H11I 109.5 . . ?
H11H C118 H11I 109.5 . . ?
C117 C118 H11J 109.5 . . ?
H11H C118 H11J 109.5 . . ?
H11I C118 H11J 109.5 . . ?
C202 C201 C206 119.42(16) . . ?
C202 C201 C207 123.07(16) . . ?
C206 C201 C207 117.51(15) . . ?
C203 C202 C201 119.85(17) . . ?
C203 C202 H202 120.1 . . ?
C201 C202 H202 120.1 . . ?
C202 C203 C204 121.23(17) . . ?
C202 C203 H203 119.4 . . ?
C204 C203 H203 119.4 . . ?
C203 C204 C205 118.27(16) . . ?
C203 C204 C4B 121.54(17) . . ?
C205 C204 C4B 120.17(17) . . ?
C204 C4B H4B1 109.5 . . ?
C204 C4B H4B2 109.5 . . ?
H4B1 C4B H4B2 109.5 . . ?
C204 C4B H4B3 109.5 . . ?
H4B1 C4B H4B3 109.5 . . ?
H4B2 C4B H4B3 109.5 . . ?
C206 C205 C204 120.94(17) . . ?
C206 C205 H205 119.5 . . ?
C204 C205 H205 119.5 . . ?
C205 C206 C201 120.22(16) . . ?
C205 C206 H206 119.9 . . ?
C201 C206 H206 119.9 . . ?
O21 C207 N21 122.91(15) . . ?
O21 C207 C201 122.23(15) . . ?
N21 C207 C201 114.84(14) . . ?
C207 N21 N22 118.30(13) . . ?
C207 N21 H21 120.9 . . ?
N22 N21 H21 120.9 . . ?
C208 N22 N21 116.94(14) . . ?
N22 C208 C209 120.56(15) . . ?
N22 C208 H208 119.7 . . ?
C209 C208 H208 119.7 . . ?
C214 C209 C210 117.16(15) . . ?
C214 C209 C208 119.92(15) . . ?
C210 C209 C208 122.92(15) . . ?
O22 C210 C211 117.47(15) . . ?
O22 C210 C209 121.56(15) . . ?
C211 C210 C209 120.97(16) . . ?
C210 O22 H12B 106.1(16) . . ?
C210 C211 C212 121.40(16) . . ?
C210 C211 H211 119.3 . . ?
C212 C211 H211 119.3 . . ?
N23 C212 C211 121.31(16) . . ?
N23 C212 C213 121.02(16) . . ?
C211 C212 C213 117.67(16) . . ?
C214 C213 C212 120.81(17) . . ?
C214 C213 H213 119.6 . . ?
C212 C213 H213 119.6 . . ?
C213 C214 C209 121.96(16) . . ?
C213 C214 H214 119.0 . . ?
C209 C214 H214 119.0 . . ?
C212 N23 C215 120.98(16) . . ?
C212 N23 C217 122.60(15) . . ?
C215 N23 C217 116.24(15) . . ?
C212 N23 C15' 117.7(4) . . ?
C217 N23 C15' 109.4(4) . . ?
N23 C215 C216 111.38(19) . . ?
N23 C215 H21A 109.4 . . ?
C216 C215 H21A 109.4 . . ?
N23 C215 H21B 109.4 . . ?
C216 C215 H21B 109.4 . . ?
H21A C215 H21B 108.0 . . ?
C215 C216 H21C 109.5 . . ?
C215 C216 H21D 109.5 . . ?
H21C C216 H21D 109.5 . . ?
C215 C216 H21E 109.5 . . ?
H21C C216 H21E 109.5 . . ?
H21D C216 H21E 109.5 . . ?
C16' C15' N23 104.0(9) . . ?
C16' C15' H15A 111.0 . . ?
N23 C15' H15A 111.0 . . ?
C16' C15' H15B 111.0 . . ?
N23 C15' H15B 111.0 . . ?
H15A C15' H15B 109.0 . . ?
C15' C16' H16A 109.5 . . ?
C15' C16' H16B 109.5 . . ?
H16A C16' H16B 109.5 . . ?
C15' C16' H16C 109.5 . . ?
H16A C16' H16C 109.5 . . ?
H16B C16' H16C 109.5 . . ?
N23 C217 C218 113.04(16) . . ?
N23 C217 H21F 109.0 . . ?
C218 C217 H21F 109.0 . . ?
N23 C217 H21G 109.0 . . ?
C218 C217 H21G 109.0 . . ?
H21F C217 H21G 107.8 . . ?
C217 C218 H21H 109.5 . . ?
C217 C218 H21I 109.5 . . ?
H21H C218 H21I 109.5 . . ?
C217 C218 H21J 109.5 . . ?
H21H C218 H21J 109.5 . . ?
H21I C218 H21J 109.5 . . ?

loop_
_geom_bond_atom_site_label_1
_geom_bond_atom_site_label_2
_geom_bond_distance
_geom_bond_site_symmetry_2
_geom_bond_publ_flag
C101 C106 1.389(2) . ?
C101 C102 1.396(2) . ?
C101 C107 1.491(2) . ?
C102 C103 1.383(2) . ?
C102 H102 0.9500 . ?
C103 C104 1.390(2) . ?
C103 H103 0.9500 . ?
C104 C105 1.388(2) . ?
C104 C4A 1.506(2) . ?
C4A H4A1 0.9800 . ?
C4A H4A2 0.9800 . ?
C4A H4A3 0.9800 . ?
C105 C106 1.387(2) . ?
C105 H105 0.9500 . ?
C106 H106 0.9500 . ?
C107 O11 1.239(2) . ?
C107 N11 1.349(2) . ?
N11 N12 1.3767(19) . ?
N11 H11 0.8800 . ?
N12 C108 1.286(2) . ?
C108 C109 1.440(2) . ?
C108 H108 0.9500 . ?
C109 C114 1.397(2) . ?
C109 C110 1.407(2) . ?
C110 O12 1.363(2) . ?
C110 C111 1.381(2) . ?
O12 H12A 0.91(3) . ?
C111 C112 1.405(2) . ?
C111 H111 0.9500 . ?
C112 N13 1.376(2) . ?
C112 C113 1.416(2) . ?
C113 C114 1.373(2) . ?
C113 H113 0.9500 . ?
C114 H114 0.9500 . ?
N13 C115 1.451(2) . ?
N13 C117 1.460(2) . ?
C115 C116 1.522(3) . ?
C115 H11A 0.9900 . ?
C115 H11B 0.9900 . ?
C116 H11C 0.9800 . ?
C116 H11D 0.9800 . ?
C116 H11E 0.9800 . ?
C117 C118 1.516(3) . ?
C117 H11F 0.9900 . ?
C117 H11G 0.9900 . ?
C118 H11H 0.9800 . ?
C118 H11I 0.9800 . ?
C118 H11J 0.9800 . ?
C201 C202 1.389(2) . ?
C201 C206 1.393(2) . ?
C201 C207 1.492(2) . ?
C202 C203 1.389(2) . ?
C202 H202 0.9500 . ?
C203 C204 1.392(3) . ?
C203 H203 0.9500 . ?
C204 C205 1.393(3) . ?
C204 C4B 1.510(2) . ?
C4B H4B1 0.9800 . ?
C4B H4B2 0.9800 . ?
C4B H4B3 0.9800 . ?
C205 C206 1.385(2) . ?
C205 H205 0.9500 . ?
C206 H206 0.9500 . ?
C207 O21 1.2283(19) . ?
C207 N21 1.352(2) . ?
N21 N22 1.3831(19) . ?
N21 H21 0.8800 . ?
N22 C208 1.285(2) . ?
C208 C209 1.446(2) . ?
C208 H208 0.9500 . ?
C209 C214 1.403(2) . ?
C209 C210 1.412(2) . ?
C210 O22 1.356(2) . ?
C210 C211 1.383(2) . ?
O22 H12B 0.93(3) . ?
C211 C212 1.399(2) . ?
C211 H211 0.9500 . ?
C212 N23 1.371(2) . ?
C212 C213 1.411(2) . ?
C213 C214 1.373(2) . ?
C213 H213 0.9500 . ?
C214 H214 0.9500 . ?
N23 C215 1.455(3) . ?
N23 C217 1.461(2) . ?
N23 C15' 1.703(13) . ?
C215 C216 1.520(4) . ?
C215 H21A 0.9900 . ?
C215 H21B 0.9900 . ?
C216 H21C 0.9800 . ?
C216 H21D 0.9800 . ?
C216 H21E 0.9800 . ?
C15' C16' 1.481(17) . ?
C15' H15A 0.9900 . ?
C15' H15B 0.9900 . ?
C16' H16A 0.9800 . ?
C16' H16B 0.9800 . ?
C16' H16C 0.9800 . ?
C217 C218 1.517(3) . ?
C217 H21F 0.9900 . ?
C217 H21G 0.9900 . ?
C218 H21H 0.9800 . ?
C218 H21I 0.9800 . ?
C218 H21J 0.9800 . ?

loop_
_geom_hbond_atom_site_label_D
_geom_hbond_atom_site_label_H
_geom_hbond_atom_site_label_A
_geom_hbond_distance_DH
_geom_hbond_distance_HA
_geom_hbond_distance_DA
_geom_hbond_angle_DHA
_geom_hbond_site_symmetry_A
O22 H12B N22 0.93(3) 1.79(3) 2.6331(18) 149(2) .
N11 H11 O21 0.88 2.11 2.9348(18) 155.1 .
C108 H108 O21 0.95 2.44 3.249(2) 142.8 .
N21 H21 O11 0.88 1.99 2.8102(18) 154.5 1_455

loop_
_geom_torsion_atom_site_label_1
_geom_torsion_atom_site_label_2
_geom_torsion_atom_site_label_3
_geom_torsion_atom_site_label_4
_geom_torsion
_geom_torsion_site_symmetry_1
_geom_torsion_site_symmetry_2
_geom_torsion_site_symmetry_3
_geom_torsion_site_symmetry_4
_geom_torsion_publ_flag
C106 C101 C102 C103 -0.2(2) . . . . ?
C107 C101 C102 C103 -179.14(15) . . . . ?
C101 C102 C103 C104 -1.1(3) . . . . ?
C102 C103 C104 C105 1.4(3) . . . . ?
C102 C103 C104 C4A -179.39(16) . . . . ?
C103 C104 C105 C106 -0.4(2) . . . . ?
C4A C104 C105 C106 -179.67(16) . . . . ?
C104 C105 C106 C101 -0.8(3) . . . . ?
C102 C101 C106 C105 1.1(2) . . . . ?
C107 C101 C106 C105 -179.90(15) . . . . ?
C106 C101 C107 O11 9.9(2) . . . . ?
C102 C101 C107 O11 -171.18(16) . . . . ?
C106 C101 C107 N11 -169.60(14) . . . . ?
C102 C101 C107 N11 9.3(2) . . . . ?
O11 C107 N11 N12 -1.0(2) . . . . ?
C101 C107 N11 N12 178.54(13) . . . . ?
C107 N11 N12 C108 -174.91(14) . . . . ?
N11 N12 C108 C109 178.46(14) . . . . ?
N12 C108 C109 C114 -178.85(15) . . . . ?
N12 C108 C109 C110 1.4(2) . . . . ?
C114 C109 C110 O12 -176.43(14) . . . . ?
C108 C109 C110 O12 3.3(2) . . . . ?
C114 C109 C110 C111 3.5(2) . . . . ?
C108 C109 C110 C111 -176.74(15) . . . . ?
O12 C110 C111 C112 177.23(14) . . . . ?
C109 C110 C111 C112 -2.7(2) . . . . ?
C110 C111 C112 N13 -178.40(15) . . . . ?
C110 C111 C112 C113 0.5(2) . . . . ?
N13 C112 C113 C114 179.68(15) . . . . ?
C111 C112 C113 C114 0.8(2) . . . . ?
C112 C113 C114 C109 0.2(3) . . . . ?
C110 C109 C114 C113 -2.3(2) . . . . ?
C108 C109 C114 C113 178.00(16) . . . . ?
C111 C112 N13 C115 178.18(15) . . . . ?
C113 C112 N13 C115 -0.7(2) . . . . ?
C111 C112 N13 C117 -1.3(2) . . . . ?
C113 C112 N13 C117 179.83(15) . . . . ?
C112 N13 C115 C116 80.7(2) . . . . ?
C117 N13 C115 C116 -99.81(19) . . . . ?
C112 N13 C117 C118 -86.0(2) . . . . ?
C115 N13 C117 C118 94.55(19) . . . . ?
C206 C201 C202 C203 0.4(2) . . . . ?
C207 C201 C202 C203 -179.74(15) . . . . ?
C201 C202 C203 C204 1.9(3) . . . . ?
C202 C203 C204 C205 -2.7(3) . . . . ?
C202 C203 C204 C4B 175.64(16) . . . . ?
C203 C204 C205 C206 1.2(3) . . . . ?
C4B C204 C205 C206 -177.18(16) . . . . ?
C204 C205 C206 C201 1.1(3) . . . . ?
C202 C201 C206 C205 -1.9(2) . . . . ?
C207 C201 C206 C205 178.25(15) . . . . ?
C202 C201 C207 O21 -138.08(18) . . . . ?
C206 C201 C207 O21 41.8(2) . . . . ?
C202 C201 C207 N21 43.8(2) . . . . ?
C206 C201 C207 N21 -136.34(16) . . . . ?
O21 C207 N21 N22 -2.4(2) . . . . ?
C201 C207 N21 N22 175.77(13) . . . . ?
C207 N21 N22 C208 176.86(15) . . . . ?
N21 N22 C208 C209 177.57(14) . . . . ?
N22 C208 C209 C214 174.18(16) . . . . ?
N22 C208 C209 C210 -6.2(3) . . . . ?
C214 C209 C210 O22 -179.26(15) . . . . ?
C208 C209 C210 O22 1.1(3) . . . . ?
C214 C209 C210 C211 1.3(2) . . . . ?
C208 C209 C210 C211 -178.33(16) . . . . ?
O22 C210 C211 C212 179.20(15) . . . . ?
C209 C210 C211 C212 -1.4(3) . . . . ?
C210 C211 C212 N23 179.29(17) . . . . ?
C210 C211 C212 C213 -0.2(3) . . . . ?
N23 C212 C213 C214 -177.73(17) . . . . ?
C211 C212 C213 C214 1.7(3) . . . . ?
C212 C213 C214 C209 -1.8(3) . . . . ?
C210 C209 C214 C213 0.2(3) . . . . ?
C208 C209 C214 C213 179.92(16) . . . . ?
C211 C212 N23 C215 -164.27(18) . . . . ?
C213 C212 N23 C215 15.2(3) . . . . ?
C211 C212 N23 C217 10.6(3) . . . . ?
C213 C212 N23 C217 -169.92(17) . . . . ?
C211 C212 N23 C15' 152.0(5) . . . . ?
C213 C212 N23 C15' -28.5(5) . . . . ?
C212 N23 C215 C216 -94.6(2) . . . . ?
C217 N23 C215 C216 90.2(2) . . . . ?
C15' N23 C215 C216 1.8(6) . . . . ?
C212 N23 C15' C16' 99.8(7) . . . . ?
C215 N23 C15' C16' -6.0(5) . . . . ?
C217 N23 C15' C16' -114.1(7) . . . . ?
C212 N23 C217 C218 -92.7(2) . . . . ?
C215 N23 C217 C218 82.4(2) . . . . ?
C15' N23 C217 C218 123.2(4) . . . . ?
